data_4118803
loop_
_publ_author_name
'Pei-Qin Liao'
'Dong-Dong Zhou'
'Ai-Xin Zhu'
'Lu Jiang'
'Rui-Biao Lin'
'Jie-Peng Zhang'
'Xiao-Ming Chen'

_publ_section_title
;
 Strong and Dynamic CO2 Sorption in a Flexible Porous Framework Possessing
 Guest Chelating Claws
;
_journal_name_full 'Journal of the American Chemical Society'
_journal_page_first 17380
_journal_page_last 17383
_journal_paper_doi 10.1021/ja3073512
_journal_volume 134
_journal_year 2012
_chemical_formula_sum 'C14 H16 N12 Zn2'
_chemical_formula_weight 483.13
_chemical_name_systematic
; 
 ? 
;
_space_group_IT_number 14
_symmetry_cell_setting monoclinic
_symmetry_space_group_name_Hall '-P 2yn'
_symmetry_space_group_name_H-M 'P 1 21/n 1'
_atom_sites_solution_hydrogens geom
_atom_sites_solution_primary direct
_atom_sites_solution_secondary difmap
_audit_creation_method SHELXL-97
_cell_angle_alpha 90.00
_cell_angle_beta 95.532(2)
_cell_angle_gamma 90.00
_cell_formula_units_Z 4
_cell_length_a 10.7032(11)
_cell_length_b 12.3190(12)
_cell_length_c 17.0785(17)
_cell_measurement_temperature 123(2)
_cell_volume 2241.4(4)
_computing_structure_refinement 'SHELXL-97 (Sheldrick, 1997)'
_computing_structure_solution 'SHELXS-97 (Sheldrick, 1990)'
_diffrn_ambient_temperature 123(2)
_diffrn_measured_fraction_theta_full 0.996
_diffrn_measured_fraction_theta_max 0.996
_diffrn_measurement_device_type CCD
_diffrn_measurement_method '/w scan'
_diffrn_radiation_monochromator graphite
_diffrn_radiation_source 'fine-focus sealed tube'
_diffrn_radiation_type MoK\a
_diffrn_radiation_wavelength 0.71073
_diffrn_reflns_av_R_equivalents 0.0296
_diffrn_reflns_av_sigmaI/netI 0.0372
_diffrn_reflns_limit_h_max 13
_diffrn_reflns_limit_h_min -13
_diffrn_reflns_limit_k_max 15
_diffrn_reflns_limit_k_min -15
_diffrn_reflns_limit_l_max 20
_diffrn_reflns_limit_l_min -21
_diffrn_reflns_number 15068
_diffrn_reflns_theta_full 26.00
_diffrn_reflns_theta_max 26.00
_diffrn_reflns_theta_min 2.04
_exptl_absorpt_coefficient_mu 2.164
_exptl_absorpt_correction_T_max 0.6967
_exptl_absorpt_correction_T_min 0.6031
_exptl_absorpt_correction_type multi-scan
_exptl_absorpt_process_details SADABS
_exptl_crystal_colour colorless
_exptl_crystal_density_diffrn 1.432
_exptl_crystal_description block
_exptl_crystal_F_000 976
_exptl_crystal_size_max 0.26
_exptl_crystal_size_mid 0.21
_exptl_crystal_size_min 0.18
_refine_diff_density_max 0.715
_refine_diff_density_min -0.448
_refine_diff_density_rms 0.092
_refine_ls_extinction_method none
_refine_ls_goodness_of_fit_ref 1.035
_refine_ls_hydrogen_treatment constr
_refine_ls_matrix_type full
_refine_ls_number_parameters 258
_refine_ls_number_reflns 4383
_refine_ls_number_restraints 0
_refine_ls_restrained_S_all 1.035
_refine_ls_R_factor_all 0.0363
_refine_ls_R_factor_gt 0.0320
_refine_ls_shift/su_max 0.001
_refine_ls_shift/su_mean 0.000
_refine_ls_structure_factor_coef Fsqd
_refine_ls_weighting_details 'calc w=1/[\s^2^(Fo^2^)+(0.0490P)^2^+1.3819P] where P=(Fo^2^+2Fc^2^)/3'
_refine_ls_weighting_scheme calc
_refine_ls_wR_factor_gt 0.0861
_refine_ls_wR_factor_ref 0.0904
_reflns_number_gt 3877
_reflns_number_total 4383
_reflns_threshold_expression >2sigma(I)
_cod_data_source_file ja3073512_si_002_2.cif
_cod_data_source_block 1_123K
_cod_database_code 4118803

loop_
_symmetry_equiv_pos_as_xyz
'x, y, z'
'-x+1/2, y+1/2, -z+1/2'
'-x, -y, -z'
'x-1/2, -y-1/2, z-1/2'

loop_
_atom_site_label
_atom_site_type_symbol
_atom_site_fract_x
_atom_site_fract_y
_atom_site_fract_z
_atom_site_U_iso_or_equiv
_atom_site_adp_type
_atom_site_occupancy
_atom_site_symmetry_multiplicity
_atom_site_calc_flag
_atom_site_refinement_flags
Zn1 Zn 0.72783(2) 0.73667(2) 0.600870(15) 0.01722(10) Uani 1 1 d .
Zn2 Zn 0.20751(2) 0.745624(19) 0.457557(15) 0.01679(10) Uani 1 1 d .
N1 N 0.88390(17) 0.79970(15) 0.56458(11) 0.0209(4) Uani 1 1 d .
N2 N 1.07414(18) 0.87376(16) 0.56317(12) 0.0283(5) Uani 1 1 d .
N3 N 1.05855(17) 0.79322(15) 0.50642(11) 0.0212(4) Uani 1 1 d .
N4 N 0.74593(16) 0.59035(14) 0.55006(10) 0.0192(4) Uani 1 1 d .
N5 N 0.85137(16) 0.46996(15) 0.48337(10) 0.0197(4) Uani 1 1 d .
N6 N 0.77579(17) 0.41566(15) 0.53224(11) 0.0200(4) Uani 1 1 d .
N7 N 0.56594(16) 0.79939(15) 0.55568(10) 0.0188(4) Uani 1 1 d .
N8 N 0.56826(17) 0.85987(15) 0.48675(10) 0.0204(4) Uani 1 1 d .
N9 N 0.37148(16) 0.80732(15) 0.50070(11) 0.0187(4) Uani 1 1 d .
N10 N 0.23167(17) 0.78475(15) 0.34556(11) 0.0188(4) Uani 1 1 d .
N11 N 0.33139(17) 0.85672(15) 0.24863(11) 0.0227(4) Uani 1 1 d .
N12 N 0.24108(18) 0.78279(16) 0.21727(11) 0.0209(4) Uani 1 1 d .
C1 C 0.0867(2) 0.65499(19) 0.26825(13) 0.0249(5) Uani 1 1 d .
H1A H 0.0688 0.6360 0.2126 0.037 Uiso 1 1 calc R
H1B H 0.0099 0.6815 0.2887 0.037 Uiso 1 1 calc R
H1C H 0.1171 0.5906 0.2980 0.037 Uiso 1 1 calc R
C2 C 0.1848(2) 0.74166(16) 0.27660(13) 0.0185(5) Uani 1 1 d .
C3 C 0.3229(2) 0.85408(17) 0.32471(13) 0.0196(4) Uani 1 1 d .
C4 C 0.4046(2) 0.92128(18) 0.38273(13) 0.0229(5) Uani 1 1 d .
H4A H 0.4780 0.9473 0.3570 0.028 Uiso 1 1 calc R
H4B H 0.3566 0.9858 0.3971 0.028 Uiso 1 1 calc R
C5 C 0.4507(2) 0.86177(17) 0.45648(13) 0.0190(4) Uani 1 1 d .
C6 C 0.4482(2) 0.76934(17) 0.56148(13) 0.0180(4) Uani 1 1 d .
C7 C 0.4027(2) 0.7030(2) 0.62611(14) 0.0256(5) Uani 1 1 d .
H7A H 0.4744 0.6796 0.6621 0.038 Uiso 1 1 calc R
H7B H 0.3578 0.6392 0.6037 0.038 Uiso 1 1 calc R
H7C H 0.3459 0.7468 0.6550 0.038 Uiso 1 1 calc R
C8 C 0.9444(3) 0.9488(3) 0.66159(18) 0.0458(8) Uani 1 1 d .
H8A H 1.0200 0.9915 0.6771 0.069 Uiso 1 1 calc R
H8B H 0.9221 0.9060 0.7066 0.069 Uiso 1 1 calc R
H8C H 0.8750 0.9977 0.6443 0.069 Uiso 1 1 calc R
C9 C 0.9687(2) 0.87472(19) 0.59615(14) 0.0265(5) Uani 1 1 d .
C10 C 0.9455(2) 0.75133(16) 0.50887(14) 0.0178(5) Uani 1 1 d .
C11 C 0.8910(2) 0.66376(17) 0.45510(12) 0.0199(4) Uani 1 1 d .
H11A H 0.9586 0.6331 0.4261 0.024 Uiso 1 1 calc R
H11B H 0.8278 0.6965 0.4160 0.024 Uiso 1 1 calc R
C12 C 0.83046(19) 0.57325(17) 0.49622(12) 0.0185(4) Uani 1 1 d .
C13 C 0.7144(2) 0.48927(18) 0.57023(13) 0.0200(4) Uani 1 1 d .
C14 C 0.6193(2) 0.46358(19) 0.62615(15) 0.0287(5) Uani 1 1 d .
H14A H 0.6169 0.3850 0.6347 0.043 Uiso 1 1 calc R
H14B H 0.5364 0.4887 0.6040 0.043 Uiso 1 1 calc R
H14C H 0.6421 0.5003 0.6764 0.043 Uiso 1 1 calc R

loop_
_atom_site_aniso_label
_atom_site_aniso_U_11
_atom_site_aniso_U_22
_atom_site_aniso_U_33
_atom_site_aniso_U_23
_atom_site_aniso_U_13
_atom_site_aniso_U_12
Zn1 0.01325(16) 0.02056(15) 0.01816(17) -0.00059(9) 0.00307(11) 0.00068(9)
Zn2 0.01354(16) 0.01869(15) 0.01854(17) -0.00011(9) 0.00357(11) -0.00226(8)
N1 0.0166(9) 0.0215(9) 0.0250(10) -0.0031(8) 0.0041(8) -0.0022(7)
N2 0.0242(10) 0.0253(10) 0.0359(12) -0.0092(9) 0.0058(9) -0.0050(8)
N3 0.0171(9) 0.0217(9) 0.0257(10) -0.0026(8) 0.0064(8) -0.0026(7)
N4 0.0180(9) 0.0190(9) 0.0210(9) 0.0007(7) 0.0046(7) 0.0000(7)
N5 0.0184(9) 0.0205(9) 0.0211(9) -0.0009(7) 0.0061(7) -0.0039(7)
N6 0.0191(9) 0.0190(9) 0.0227(10) 0.0003(7) 0.0055(7) -0.0033(7)
N7 0.0163(9) 0.0201(9) 0.0200(9) 0.0009(7) 0.0021(7) 0.0003(7)
N8 0.0200(9) 0.0206(9) 0.0207(9) 0.0005(7) 0.0031(7) -0.0034(7)
N9 0.0157(9) 0.0195(9) 0.0211(9) 0.0001(7) 0.0024(7) -0.0010(7)
N10 0.0171(9) 0.0192(9) 0.0199(10) 0.0001(7) 0.0015(7) -0.0020(7)
N11 0.0208(9) 0.0255(10) 0.0216(10) 0.0016(8) 0.0008(8) -0.0059(8)
N12 0.0182(9) 0.0249(10) 0.0196(10) 0.0005(8) 0.0021(7) -0.0045(8)
C1 0.0249(12) 0.0272(12) 0.0223(12) 0.0004(9) 0.0005(9) -0.0074(9)
C2 0.0159(10) 0.0194(11) 0.0203(12) 0.0008(8) 0.0019(9) 0.0009(8)
C3 0.0172(10) 0.0187(10) 0.0227(11) 0.0024(8) 0.0013(9) -0.0014(8)
C4 0.0234(11) 0.0211(11) 0.0236(12) 0.0026(9) -0.0012(9) -0.0061(9)
C5 0.0209(11) 0.0146(10) 0.0220(11) -0.0022(8) 0.0038(9) -0.0031(8)
C6 0.0162(11) 0.0187(10) 0.0192(11) -0.0023(8) 0.0030(9) -0.0004(8)
C7 0.0206(11) 0.0319(13) 0.0244(12) 0.0043(10) 0.0025(9) -0.0040(10)
C8 0.0315(14) 0.0471(17) 0.0608(19) -0.0298(15) 0.0155(14) -0.0105(12)
C9 0.0231(12) 0.0249(12) 0.0319(13) -0.0069(10) 0.0051(10) -0.0033(9)
C10 0.0152(11) 0.0206(11) 0.0180(11) 0.0023(8) 0.0029(9) -0.0001(8)
C11 0.0189(11) 0.0225(11) 0.0190(11) -0.0010(9) 0.0049(9) -0.0026(8)
C12 0.0153(10) 0.0219(11) 0.0184(11) -0.0013(8) 0.0017(8) -0.0021(8)
C13 0.0159(10) 0.0216(11) 0.0227(11) 0.0016(9) 0.0034(9) -0.0009(8)
C14 0.0284(13) 0.0233(12) 0.0369(14) 0.0031(10) 0.0163(11) 0.0019(10)

loop_
_atom_type_symbol
_atom_type_description
_atom_type_scat_dispersion_real
_atom_type_scat_dispersion_imag
_atom_type_scat_source
C C 0.0033 0.0016 'International Tables Vol C Tables 4.2.6.8 and 6.1.1.4'
H H 0.0000 0.0000 'International Tables Vol C Tables 4.2.6.8 and 6.1.1.4'
N N 0.0061 0.0033 'International Tables Vol C Tables 4.2.6.8 and 6.1.1.4'
Zn Zn 0.2839 1.4301 'International Tables Vol C Tables 4.2.6.8 and 6.1.1.4'

loop_
_geom_angle_atom_site_label_1
_geom_angle_atom_site_label_2
_geom_angle_atom_site_label_3
_geom_angle
_geom_angle_site_symmetry_1
_geom_angle_site_symmetry_3
N7 Zn1 N12 114.21(8) . 4_676
N7 Zn1 N1 116.99(8) . .
N12 Zn1 N1 112.05(8) 4_676 .
N7 Zn1 N4 107.28(7) . .
N12 Zn1 N4 108.71(8) 4_676 .
N1 Zn1 N4 95.51(7) . .
N3 Zn2 N9 116.96(8) 1_455 .
N3 Zn2 N6 109.25(8) 1_455 3_666
N9 Zn2 N6 106.21(7) . 3_666
N3 Zn2 N10 121.15(8) 1_455 .
N9 Zn2 N10 94.07(7) . .
N6 Zn2 N10 107.57(7) 3_666 .
C10 N1 C9 103.05(18) . .
C10 N1 Zn1 121.92(15) . .
C9 N1 Zn1 133.14(16) . .
C9 N2 N3 104.89(18) . .
C10 N3 N2 107.85(18) . .
C10 N3 Zn2 133.06(16) . 1_655
N2 N3 Zn2 117.66(14) . 1_655
C13 N4 C12 103.20(18) . .
C13 N4 Zn1 132.90(15) . .
C12 N4 Zn1 121.61(14) . .
C12 N5 N6 104.33(17) . .
C13 N6 N5 108.03(17) . .
C13 N6 Zn2 132.92(15) . 3_666
N5 N6 Zn2 118.57(13) . 3_666
C6 N7 N8 107.83(17) . .
C6 N7 Zn1 131.51(15) . .
N8 N7 Zn1 116.75(13) . .
C5 N8 N7 104.31(17) . .
C6 N9 C5 103.48(18) . .
C6 N9 Zn2 127.22(15) . .
C5 N9 Zn2 123.78(14) . .
C2 N10 C3 103.52(18) . .
C2 N10 Zn2 131.81(15) . .
C3 N10 Zn2 123.80(15) . .
C3 N11 N12 104.60(17) . .
C2 N12 N11 107.73(18) . .
C2 N12 Zn1 136.11(16) . 4_575
N11 N12 Zn1 116.15(14) . 4_575
C2 C1 H1A 109.5 . .
C2 C1 H1B 109.5 . .
H1A C1 H1B 109.5 . .
C2 C1 H1C 109.5 . .
H1A C1 H1C 109.5 . .
H1B C1 H1C 109.5 . .
N12 C2 N10 111.0(2) . .
N12 C2 C1 124.5(2) . .
N10 C2 C1 124.4(2) . .
N11 C3 N10 113.10(19) . .
N11 C3 C4 123.17(19) . .
N10 C3 C4 123.73(19) . .
C5 C4 C3 114.04(18) . .
C5 C4 H4A 108.7 . .
C3 C4 H4A 108.7 . .
C5 C4 H4B 108.7 . .
C3 C4 H4B 108.7 . .
H4A C4 H4B 107.6 . .
N8 C5 N9 113.32(19) . .
N8 C5 C4 124.34(19) . .
N9 C5 C4 122.29(19) . .
N7 C6 N9 111.05(19) . .
N7 C6 C7 126.0(2) . .
N9 C6 C7 122.93(19) . .
C6 C7 H7A 109.5 . .
C6 C7 H7B 109.5 . .
H7A C7 H7B 109.5 . .
C6 C7 H7C 109.5 . .
H7A C7 H7C 109.5 . .
H7B C7 H7C 109.5 . .
C9 C8 H8A 109.5 . .
C9 C8 H8B 109.5 . .
H8A C8 H8B 109.5 . .
C9 C8 H8C 109.5 . .
H8A C8 H8C 109.5 . .
H8B C8 H8C 109.5 . .
N2 C9 N1 113.0(2) . .
N2 C9 C8 123.4(2) . .
N1 C9 C8 123.6(2) . .
N3 C10 N1 111.2(2) . .
N3 C10 C11 124.5(2) . .
N1 C10 C11 124.29(19) . .
C10 C11 C12 114.15(18) . .
C10 C11 H11A 108.7 . .
C12 C11 H11A 108.7 . .
C10 C11 H11B 108.7 . .
C12 C11 H11B 108.7 . .
H11A C11 H11B 107.6 . .
N5 C12 N4 113.33(19) . .
N5 C12 C11 123.65(19) . .
N4 C12 C11 123.02(19) . .
N6 C13 N4 111.11(19) . .
N6 C13 C14 124.6(2) . .
N4 C13 C14 124.26(19) . .
C13 C14 H14A 109.5 . .
C13 C14 H14B 109.5 . .
H14A C14 H14B 109.5 . .
C13 C14 H14C 109.5 . .
H14A C14 H14C 109.5 . .
H14B C14 H14C 109.5 . .

loop_
_geom_bond_atom_site_label_1
_geom_bond_atom_site_label_2
_geom_bond_distance
_geom_bond_site_symmetry_2
Zn1 N7 1.9842(18) .
Zn1 N12 1.9938(19) 4_676
Zn1 N1 1.9943(18) .
Zn1 N4 2.0180(18) .
Zn2 N3 1.9592(18) 1_455
Zn2 N9 1.9877(18) .
Zn2 N6 2.0010(18) 3_666
Zn2 N10 2.0131(19) .
N1 C10 1.347(3) .
N1 C9 1.369(3) .
N2 C9 1.309(3) .
N2 N3 1.386(3) .
N3 C10 1.320(3) .
N3 Zn2 1.9592(18) 1_655
N4 C13 1.344(3) .
N4 C12 1.367(3) .
N5 C12 1.314(3) .
N5 N6 1.389(2) .
N6 C13 1.325(3) .
N6 Zn2 2.0010(18) 3_666
N7 C6 1.327(3) .
N7 N8 1.395(2) .
N8 C5 1.314(3) .
N9 C6 1.344(3) .
N9 C5 1.365(3) .
N10 C2 1.344(3) .
N10 C3 1.370(3) .
N11 C3 1.312(3) .
N11 N12 1.397(3) .
N12 C2 1.328(3) .
N12 Zn1 1.9938(19) 4_575
C1 C2 1.494(3) .
C1 H1A 0.9800 .
C1 H1B 0.9800 .
C1 H1C 0.9800 .
C3 C4 1.505(3) .
C4 C5 1.499(3) .
C4 H4A 0.9900 .
C4 H4B 0.9900 .
C6 C7 1.492(3) .
C7 H7A 0.9800 .
C7 H7B 0.9800 .
C7 H7C 0.9800 .
C8 C9 1.485(3) .
C8 H8A 0.9800 .
C8 H8B 0.9800 .
C8 H8C 0.9800 .
C10 C11 1.498(3) .
C11 C12 1.498(3) .
C11 H11A 0.9900 .
C11 H11B 0.9900 .
C13 C14 1.496(3) .
C14 H14A 0.9800 .
C14 H14B 0.9800 .
C14 H14C 0.9800 .
